data_7050147
loop_
_publ_author_name
'Bond, Andrew D.'

_publ_section_title
;
 On the crystal structures and melting point alternation of the n-alkyl
 carboxylic acids
;
_journal_coden_ASTM NJCHE5
_journal_issue 1
_journal_name_full 'New Journal of Chemistry'
_journal_page_first 104
_journal_page_last 114
_journal_paper_doi 10.1039/b307208h
_journal_volume 28
_journal_year 2004
_chemical_formula_moiety 'C7 H14 O2'
_chemical_formula_sum 'C7 H14 O2'
_chemical_formula_weight 130.18
_chemical_melting_point 262
_chemical_name_common 'heptanoic acid'
_chemical_name_systematic 'heptanoic acid'
_space_group_IT_number 14
_symmetry_cell_setting monoclinic
_symmetry_space_group_name_Hall '-P 2ybc'
_symmetry_space_group_name_H-M 'P 1 21/c 1'
_atom_sites_solution_hydrogens geom
_atom_sites_solution_primary direct
_atom_sites_solution_secondary difmap
_cell_angle_alpha 90.00
_cell_angle_beta 92.864(3)
_cell_angle_gamma 90.00
_cell_formula_units_Z 4
_cell_length_a 16.0089(15)
_cell_length_b 5.0764(4)
_cell_length_c 10.1589(7)
_cell_measurement_reflns_used 4280
_cell_measurement_temperature 230(2)
_cell_measurement_theta_max 25.03
_cell_measurement_theta_min 1.00
_cell_volume 824.56(12)
_computing_cell_refinement 'HKL Scalepack (Otwinowski & Minor, 1997)'
_computing_data_collection 'Collect (Nonius, 1998)'
_computing_data_reduction
;
HKL Denzo and Scalepack (Otwinowski & Minor, 1997)
;
_computing_publication_material 'SHELXTL v6.12 (Bruker AXS, 2001)'
_computing_structure_refinement 'SHELXTL v6.12 (Bruker AXS, 2001)'
_computing_structure_solution 'SIR-92 (Altomare et al., 1994)'
_diffrn_ambient_temperature 230(2)
_diffrn_measured_fraction_theta_full 0.880
_diffrn_measured_fraction_theta_max 0.880
_diffrn_measurement_device_type 'Nonius KappaCCD'
_diffrn_measurement_method 'Thin slice \w and \f scans'
_diffrn_radiation_monochromator graphite
_diffrn_radiation_source 'fine-focus sealed tube'
_diffrn_radiation_type MoK\a
_diffrn_radiation_wavelength 0.7107
_diffrn_reflns_av_R_equivalents 0.0369
_diffrn_reflns_av_sigmaI/netI 0.0421
_diffrn_reflns_limit_h_max 19
_diffrn_reflns_limit_h_min -16
_diffrn_reflns_limit_k_max 6
_diffrn_reflns_limit_k_min -6
_diffrn_reflns_limit_l_max 12
_diffrn_reflns_limit_l_min -12
_diffrn_reflns_number 2970
_diffrn_reflns_theta_full 25.42
_diffrn_reflns_theta_max 25.42
_diffrn_reflns_theta_min 4.02
_diffrn_standards_number 0
_exptl_absorpt_coefficient_mu 0.075
_exptl_absorpt_correction_T_max 0.981
_exptl_absorpt_correction_T_min 0.899
_exptl_absorpt_correction_type multi-scan
_exptl_absorpt_process_details 'Sortav Blessing (1995)'
_exptl_crystal_colour colourless
_exptl_crystal_density_diffrn 1.049
_exptl_crystal_density_method 'not measured'
_exptl_crystal_description cylinder
_exptl_crystal_F_000 288
_exptl_crystal_size_length 0.35
_exptl_crystal_size_rad 0.15
_refine_diff_density_max 0.130
_refine_diff_density_min -0.098
_refine_diff_density_rms 0.026
_refine_ls_extinction_method none
_refine_ls_goodness_of_fit_ref 1.045
_refine_ls_hydrogen_treatment mixed
_refine_ls_matrix_type full
_refine_ls_number_parameters 86
_refine_ls_number_reflns 1340
_refine_ls_number_restraints 1
_refine_ls_restrained_S_all 1.047
_refine_ls_R_factor_all 0.1010
_refine_ls_R_factor_gt 0.0624
_refine_ls_shift/su_max 0.000
_refine_ls_shift/su_mean 0.000
_refine_ls_structure_factor_coef Fsqd
_refine_ls_weighting_details 'calc w=1/[\s^2^(Fo^2^)+(0.0747P)^2^+0.2284P] where P=(Fo^2^+2Fc^2^)/3'
_refine_ls_weighting_scheme calc
_refine_ls_wR_factor_gt 0.1569
_refine_ls_wR_factor_ref 0.1855
_reflns_number_gt 845
_reflns_number_total 1340
_reflns_threshold_expression I>2\s(I)
_cod_data_source_file b307208h.txt
_cod_data_source_block C7
_cod_original_sg_symbol_H-M P21/c
_cod_database_code 7050147

loop_
_symmetry_equiv_pos_as_xyz
'x, y, z'
'-x, y+1/2, -z+1/2'
'-x, -y, -z'
'x, -y-1/2, z-1/2'

loop_
_atom_site_label
_atom_site_type_symbol
_atom_site_fract_x
_atom_site_fract_y
_atom_site_fract_z
_atom_site_U_iso_or_equiv
_atom_site_adp_type
_atom_site_occupancy
_atom_site_symmetry_multiplicity
_atom_site_calc_flag
_atom_site_refinement_flags
_atom_site_disorder_assembly
_atom_site_disorder_group
O1 O 0.00855(13) 0.7572(4) 0.61959(18) 0.0921(7) Uani 1 1 d D . .
H1 H -0.0231(16) 0.706(6) 0.549(2) 0.111 Uiso 1 1 d D . .
O2 O 0.08719(11) 0.4069(3) 0.58479(17) 0.0908(7) Uani 1 1 d . . .
C1 C 0.07195(17) 0.6048(5) 0.6496(2) 0.0751(7) Uani 1 1 d . . .
C2 C 0.12348(17) 0.6903(5) 0.7664(3) 0.0849(8) Uani 1 1 d . . .
H2A H 0.0869 0.7097 0.8404 0.102 Uiso 1 1 calc R . .
H2B H 0.1465 0.8646 0.7482 0.102 Uiso 1 1 calc R . .
C3 C 0.19476(17) 0.5104(5) 0.8089(3) 0.0869(9) Uani 1 1 d . . .
H3A H 0.1723 0.3333 0.8221 0.104 Uiso 1 1 calc R . .
H3B H 0.2334 0.4998 0.7373 0.104 Uiso 1 1 calc R . .
C4 C 0.24303(19) 0.5921(6) 0.9321(3) 0.0975(9) Uani 1 1 d . . .
H4A H 0.2039 0.6086 1.0028 0.117 Uiso 1 1 calc R . .
H4B H 0.2668 0.7670 0.9177 0.117 Uiso 1 1 calc R . .
C5 C 0.31257(19) 0.4111(6) 0.9783(3) 0.1002(10) Uani 1 1 d . . .
H5A H 0.2885 0.2363 0.9922 0.120 Uiso 1 1 calc R . .
H5B H 0.3513 0.3946 0.9071 0.120 Uiso 1 1 calc R . .
C6 C 0.3620(2) 0.4862(7) 1.1007(3) 0.1224(12) Uani 1 1 d . . .
H6A H 0.3236 0.5020 1.1725 0.147 Uiso 1 1 calc R . .
H6B H 0.3865 0.6605 1.0873 0.147 Uiso 1 1 calc R . .
C7 C 0.4307(2) 0.3012(8) 1.1435(4) 0.1376(14) Uani 1 1 d . . .
H7A H 0.4585 0.3659 1.2242 0.206 Uiso 1 1 calc R . .
H7B H 0.4707 0.2895 1.0752 0.206 Uiso 1 1 calc R . .
H7C H 0.4074 0.1282 1.1590 0.206 Uiso 1 1 calc R . .

loop_
_atom_site_aniso_label
_atom_site_aniso_U_11
_atom_site_aniso_U_22
_atom_site_aniso_U_33
_atom_site_aniso_U_23
_atom_site_aniso_U_13
_atom_site_aniso_U_12
O1 0.1124(15) 0.0717(12) 0.0921(13) -0.0196(10) 0.0041(10) 0.0093(11)
O2 0.1036(14) 0.0748(12) 0.0947(13) -0.0266(10) 0.0138(10) 0.0047(10)
C1 0.0877(18) 0.0616(15) 0.0777(16) -0.0054(14) 0.0216(13) -0.0099(14)
C2 0.106(2) 0.0635(15) 0.0859(17) -0.0163(14) 0.0149(15) -0.0078(15)
C3 0.0923(19) 0.0761(17) 0.0934(19) -0.0172(15) 0.0155(15) -0.0104(14)
C4 0.117(2) 0.0819(19) 0.0938(19) -0.0152(16) 0.0068(16) -0.0058(18)
C5 0.099(2) 0.099(2) 0.104(2) -0.0146(18) 0.0102(16) -0.0112(19)
C6 0.133(3) 0.107(3) 0.125(3) -0.006(2) -0.011(2) -0.011(2)
C7 0.122(3) 0.140(3) 0.149(3) 0.014(3) -0.014(2) -0.013(3)

loop_
_atom_type_symbol
_atom_type_description
_atom_type_scat_dispersion_real
_atom_type_scat_dispersion_imag
_atom_type_scat_source
C C 0.0033 0.0016 'International Tables Vol C Tables 4.2.6.8 and 6.1.1.4'
H H 0.0000 0.0000 'International Tables Vol C Tables 4.2.6.8 and 6.1.1.4'
O O 0.0106 0.0060 'International Tables Vol C Tables 4.2.6.8 and 6.1.1.4'

loop_
_geom_angle_atom_site_label_1
_geom_angle_atom_site_label_2
_geom_angle_atom_site_label_3
_geom_angle
_geom_angle_site_symmetry_1
_geom_angle_site_symmetry_3
_geom_angle_publ_flag
C1 O1 H1 115(2) . . ?
O2 C1 O1 122.2(2) . . ?
O2 C1 C2 123.5(3) . . ?
O1 C1 C2 114.3(2) . . ?
C1 C2 C3 115.9(2) . . ?
C1 C2 H2A 108.3 . . ?
C3 C2 H2A 108.3 . . ?
C1 C2 H2B 108.3 . . ?
C3 C2 H2B 108.3 . . ?
H2A C2 H2B 107.4 . . ?
C4 C3 C2 115.1(2) . . ?
C4 C3 H3A 108.5 . . ?
C2 C3 H3A 108.5 . . ?
C4 C3 H3B 108.5 . . ?
C2 C3 H3B 108.5 . . ?
H3A C3 H3B 107.5 . . ?
C3 C4 C5 115.9(2) . . ?
C3 C4 H4A 108.3 . . ?
C5 C4 H4A 108.3 . . ?
C3 C4 H4B 108.3 . . ?
C5 C4 H4B 108.3 . . ?
H4A C4 H4B 107.4 . . ?
C6 C5 C4 117.4(3) . . ?
C6 C5 H5A 108.0 . . ?
C4 C5 H5A 108.0 . . ?
C6 C5 H5B 108.0 . . ?
C4 C5 H5B 108.0 . . ?
H5A C5 H5B 107.2 . . ?
C5 C6 C7 115.8(3) . . ?
C5 C6 H6A 108.3 . . ?
C7 C6 H6A 108.3 . . ?
C5 C6 H6B 108.3 . . ?
C7 C6 H6B 108.3 . . ?
H6A C6 H6B 107.4 . . ?
C6 C7 H7A 109.5 . . ?
C6 C7 H7B 109.5 . . ?
H7A C7 H7B 109.5 . . ?
C6 C7 H7C 109.5 . . ?
H7A C7 H7C 109.5 . . ?
H7B C7 H7C 109.5 . . ?

loop_
_geom_bond_atom_site_label_1
_geom_bond_atom_site_label_2
_geom_bond_distance
_geom_bond_site_symmetry_2
_geom_bond_publ_flag
O1 C1 1.300(3) . ?
O1 H1 0.89(2) . ?
O2 C1 1.232(3) . ?
C1 C2 1.476(3) . ?
C2 C3 1.508(4) . ?
C2 H2A 0.980 . ?
C2 H2B 0.980 . ?
C3 C4 1.496(4) . ?
C3 H3A 0.980 . ?
C3 H3B 0.980 . ?
C4 C5 1.501(4) . ?
C4 H4A 0.980 . ?
C4 H4B 0.980 . ?
C5 C6 1.490(4) . ?
C5 H5A 0.980 . ?
C5 H5B 0.980 . ?
C6 C7 1.494(4) . ?
C6 H6A 0.980 . ?
C6 H6B 0.980 . ?
C7 H7A 0.970 . ?
C7 H7B 0.970 . ?
C7 H7C 0.970 . ?

loop_
_geom_torsion_atom_site_label_1
_geom_torsion_atom_site_label_2
_geom_torsion_atom_site_label_3
_geom_torsion_atom_site_label_4
_geom_torsion
_geom_torsion_site_symmetry_1
_geom_torsion_site_symmetry_2
_geom_torsion_site_symmetry_3
_geom_torsion_site_symmetry_4
_geom_torsion_publ_flag
O2 C1 C2 C3 -3.6(4) . . . . ?
O1 C1 C2 C3 176.7(2) . . . . ?
C1 C2 C3 C4 -176.5(2) . . . . ?
C2 C3 C4 C5 178.2(2) . . . . ?
C3 C4 C5 C6 180.0(3) . . . . ?
C4 C5 C6 C7 -180.0(3) . . . . ?

loop_
_cod_related_entry_id
_cod_related_entry_database
_cod_related_entry_code
1 ChemSpider 7803
